data_4508862
loop_
_publ_author_name
'Babu, N. Jagadeesh'
'Nangia, Ashwini'

_publ_section_title
;
 Water-Mediated Multicenter Synthon and Aromatic C&#x2212;H \\rightarrow N
 Isostructurality
;
_journal_issue 8
_journal_name_full 'Crystal Growth &amp; Design'
_journal_page_first 1753
_journal_paper_doi 10.1021/cg060378u
_journal_volume 6
_journal_year 2006
_chemical_formula_moiety 'C9 H5 N O8, 2(H2O)'
_chemical_formula_sum 'C9 H9 N O10'
_chemical_formula_weight 291.17
_chemical_name_systematic
; 
 Pyridine-2,3,5,6-tetracarboxylic acid 
;
_space_group_IT_number 2
_symmetry_cell_setting triclinic
_symmetry_space_group_name_Hall '-P 1'
_symmetry_space_group_name_H-M 'P -1'
_atom_sites_solution_hydrogens geom
_atom_sites_solution_primary direct
_atom_sites_solution_secondary difmap
_audit_creation_method SHELXL-97
_cell_angle_alpha 70.187(2)
_cell_angle_beta 76.251(2)
_cell_angle_gamma 72.714(2)
_cell_formula_units_Z 1
_cell_length_a 5.5311(6)
_cell_length_b 6.2566(7)
_cell_length_c 9.0041(10)
_cell_measurement_reflns_used 2501
_cell_measurement_temperature 100(2)
_cell_measurement_theta_max 26.02
_cell_measurement_theta_min 2.43
_cell_volume 276.64(5)
_computing_cell_refinement 'Bruker SMART'
_computing_data_collection 'Bruker SMART'
_computing_data_reduction 'Bruker SAINT'
_computing_molecular_graphics 'Bruker SHELXTL'
_computing_publication_material 'Bruker SHELXTL'
_computing_structure_refinement 'SHELXL-97 (Sheldrick, 1997)'
_computing_structure_solution 'SHELXS-97 (Sheldrick, 1990)'
_diffrn_ambient_temperature 100(2)
_diffrn_measured_fraction_theta_full 0.995
_diffrn_measured_fraction_theta_max 0.995
_diffrn_measurement_device_type 'CCD area detector'
_diffrn_measurement_method 'phi and omega scans'
_diffrn_radiation_monochromator graphite
_diffrn_radiation_source 'fine-focus sealed tube'
_diffrn_radiation_type MoK\a
_diffrn_radiation_wavelength 0.71073
_diffrn_reflns_av_R_equivalents 0.0139
_diffrn_reflns_av_sigmaI/netI 0.0141
_diffrn_reflns_limit_h_max 6
_diffrn_reflns_limit_h_min -6
_diffrn_reflns_limit_k_max 7
_diffrn_reflns_limit_k_min -7
_diffrn_reflns_limit_l_max 11
_diffrn_reflns_limit_l_min -11
_diffrn_reflns_number 2884
_diffrn_reflns_theta_full 26.05
_diffrn_reflns_theta_max 26.05
_diffrn_reflns_theta_min 2.43
_exptl_absorpt_coefficient_mu 0.164
_exptl_absorpt_correction_T_max 0.9774
_exptl_absorpt_correction_T_min 0.9109
_exptl_absorpt_correction_type multi-scan
_exptl_absorpt_process_details 'Bruker AXS SADABS program'
_exptl_crystal_colour colourless
_exptl_crystal_density_diffrn 1.748
_exptl_crystal_density_method 'not measured'
_exptl_crystal_description needle
_exptl_crystal_F_000 150
_exptl_crystal_size_max 0.58
_exptl_crystal_size_mid 0.20
_exptl_crystal_size_min 0.14
_refine_diff_density_max 0.239
_refine_diff_density_min -0.222
_refine_diff_density_rms 0.046
_refine_ls_extinction_coef 0.124(16)
_refine_ls_extinction_expression Fc^*^=kFc[1+0.001xFc^2^\l^3^/sin(2\q)]^-1/4^
_refine_ls_extinction_method SHELXL
_refine_ls_goodness_of_fit_ref 1.117
_refine_ls_hydrogen_treatment mixed
_refine_ls_matrix_type full
_refine_ls_number_parameters 112
_refine_ls_number_reflns 1089
_refine_ls_number_restraints 0
_refine_ls_restrained_S_all 1.117
_refine_ls_R_factor_all 0.0343
_refine_ls_R_factor_gt 0.0336
_refine_ls_shift/su_max 0.000
_refine_ls_shift/su_mean 0.000
_refine_ls_structure_factor_coef Fsqd
_refine_ls_weighting_details 'calc w=1/[\s^2^(Fo^2^)+(0.0385P)^2^+0.1293P] where P=(Fo^2^+2Fc^2^)/3'
_refine_ls_weighting_scheme calc
_refine_ls_wR_factor_gt 0.0840
_refine_ls_wR_factor_ref 0.0845
_reflns_number_gt 1062
_reflns_number_total 1089
_reflns_threshold_expression >2sigma(I)
_cod_data_source_file cg060378usup1.cif
_cod_data_source_block an446_m
_cod_depositor_comments
;
The following automatic conversions were performed:

'_symmetry_cell_setting' value 'Triclinic' changed to 'triclinic'
according to /home/saulius/struct/CIF-dictionaries/cif_core.dic
dictionary named 'cif_core.dic' version 2.4.2 from 2011-04-26.

Automatic conversion script
Id: cif_fix_values 1891 2012-01-12 08:04:46Z andrius 
;
_cod_original_sg_symbol_H-M 'P-1   '
_cod_database_code 4508862

loop_
_symmetry_equiv_pos_as_xyz
'x, y, z'
'-x, -y, -z'

loop_
_atom_site_label
_atom_site_type_symbol
_atom_site_fract_x
_atom_site_fract_y
_atom_site_fract_z
_atom_site_U_iso_or_equiv
_atom_site_adp_type
_atom_site_occupancy
_atom_site_symmetry_multiplicity
_atom_site_calc_flag
_atom_site_refinement_flags
_atom_site_disorder_group
O4 O 1.2386(2) 0.71436(19) 0.37874(12) 0.0277(3) Uani 1 1 d . .
O1 O 0.8443(2) 0.48551(18) 0.30499(12) 0.0303(3) Uani 1 1 d . .
O2 O 0.6286(2) 0.57262(17) 0.10266(11) 0.0246(3) Uani 1 1 d . .
C2 C 0.8911(2) 0.8166(2) 0.08473(15) 0.0195(3) Uani 1 1 d . .
O3 O 0.8212(2) 0.8743(2) 0.42877(12) 0.0382(3) Uani 1 1 d . .
C1 C 0.8762(2) 0.9096(2) -0.07432(14) 0.0203(3) Uani 0.50 1 d P 1
H1A H 0.7915 0.8481 -0.1250 0.024 Uiso 0.50 1 calc PR 1
N1 N 0.8762(2) 0.9096(2) -0.07432(14) 0.0203(3) Uani 0.50 1 d PR 2
C4 C 1.0146(3) 0.9073(2) 0.15910(15) 0.0205(3) Uani 1 1 d . .
C3 C 0.7818(3) 0.6074(2) 0.17598(16) 0.0210(3) Uani 1 1 d . .
C5 C 1.0130(3) 0.8260(2) 0.33778(16) 0.0227(3) Uani 1 1 d . .
O5 O 0.4347(2) 0.22999(19) 0.25456(16) 0.0329(3) Uani 1 1 d . .
H4 H 1.218(4) 0.666(4) 0.482(3) 0.045(6) Uiso 1 1 d . .
H2 H 0.557(5) 0.447(5) 0.169(3) 0.068(7) Uiso 1 1 d . .
H5A H 0.330(5) 0.232(4) 0.338(3) 0.032(7) Uiso 0.75 1 d P .
H5B H 0.548(9) 0.103(8) 0.323(5) 0.105(15) Uiso 0.75 1 d P .
H5C H 0.316(10) 0.225(9) 0.191(6) 0.063(14) Uiso 0.50 1 d P .

loop_
_atom_site_aniso_label
_atom_site_aniso_U_11
_atom_site_aniso_U_22
_atom_site_aniso_U_33
_atom_site_aniso_U_23
_atom_site_aniso_U_13
_atom_site_aniso_U_12
O4 0.0261(6) 0.0391(6) 0.0148(5) -0.0018(4) -0.0073(4) -0.0070(4)
O1 0.0333(6) 0.0324(6) 0.0215(6) 0.0079(4) -0.0112(4) -0.0153(5)
O2 0.0312(6) 0.0261(5) 0.0185(5) -0.0001(4) -0.0067(4) -0.0147(4)
C2 0.0216(7) 0.0197(7) 0.0156(6) -0.0018(5) -0.0048(5) -0.0051(5)
O3 0.0321(6) 0.0554(8) 0.0164(5) -0.0065(5) -0.0057(4) 0.0024(5)
C1 0.0232(6) 0.0227(6) 0.0155(6) -0.0027(5) -0.0056(5) -0.0072(5)
N1 0.0232(6) 0.0227(6) 0.0155(6) -0.0027(5) -0.0056(5) -0.0072(5)
C4 0.0218(7) 0.0235(7) 0.0151(6) -0.0036(5) -0.0048(5) -0.0044(5)
C3 0.0223(7) 0.0220(7) 0.0164(6) -0.0018(5) -0.0034(5) -0.0058(5)
C5 0.0277(7) 0.0244(7) 0.0162(7) -0.0028(5) -0.0061(5) -0.0079(5)
O5 0.0266(6) 0.0257(6) 0.0421(7) -0.0039(5) 0.0009(5) -0.0116(5)

loop_
_atom_type_symbol
_atom_type_description
_atom_type_scat_dispersion_real
_atom_type_scat_dispersion_imag
_atom_type_scat_source
C C 0.0033 0.0016 'International Tables Vol C Tables 4.2.6.8 and 6.1.1.4'
H H 0.0000 0.0000 'International Tables Vol C Tables 4.2.6.8 and 6.1.1.4'
N N 0.0061 0.0033 'International Tables Vol C Tables 4.2.6.8 and 6.1.1.4'
O O 0.0106 0.0060 'International Tables Vol C Tables 4.2.6.8 and 6.1.1.4'

loop_
_geom_angle_atom_site_label_1
_geom_angle_atom_site_label_2
_geom_angle_atom_site_label_3
_geom_angle
_geom_angle_site_symmetry_1
_geom_angle_site_symmetry_3
C5 O4 H4 107.1(14) . .
C3 O2 H2 109.7(16) . .
N1 C2 C1 0.00(11) . .
N1 C2 C4 120.70(12) . .
C1 C2 C4 120.70(12) . .
N1 C2 C3 118.37(12) . .
C1 C2 C3 118.37(12) . .
C4 C2 C3 120.86(12) . .
C2 C1 C4 118.55(12) . 2_775
C2 C1 H1A 120.7 . .
C4 C1 H1A 120.7 2_775 .
C2 N1 C4 118.55(12) . 2_775
N1 C4 C1 0.00(14) 2_775 2_775
N1 C4 C2 120.75(12) 2_775 .
C1 C4 C2 120.75(12) 2_775 .
N1 C4 C5 116.53(12) 2_775 .
C1 C4 C5 116.53(12) 2_775 .
C2 C4 C5 122.47(12) . .
O1 C3 O2 126.00(12) . .
O1 C3 C2 120.17(12) . .
O2 C3 C2 113.81(11) . .
O3 C5 O4 125.16(13) . .
O3 C5 C4 121.39(12) . .
O4 C5 C4 113.33(12) . .
H5A O5 H5B 86(3) . .
H5A O5 H5C 97(3) . .
H5B O5 H5C 130(4) . .

loop_
_geom_bond_atom_site_label_1
_geom_bond_atom_site_label_2
_geom_bond_distance
_geom_bond_site_symmetry_2
O4 C5 1.3065(18) .
O4 H4 0.87(2) .
O1 C3 1.2182(16) .
O2 C3 1.2944(17) .
O2 H2 0.94(3) .
C2 N1 1.3634(17) .
C2 C1 1.3634(17) .
C2 C4 1.3937(19) .
C2 C3 1.5025(18) .
O3 C5 1.2049(18) .
C1 C4 1.3638(18) 2_775
C1 H1A 0.9500 .
N1 C4 1.3638(18) 2_775
C4 N1 1.3638(18) 2_775
C4 C1 1.3638(18) 2_775
C4 C5 1.5127(18) .
O5 H5A 0.84(3) .
O5 H5B 0.98(5) .
O5 H5C 0.98(5) .
